data_9007939
loop_
_publ_author_name
'Lerner, H. W.'
'Bolte, M.'

_publ_section_title
;
 An orthorhombic modification of lithium chloride monohydrate
;
_journal_name_full 'Acta Crystallographica, Section E'
_journal_page_first i20
_journal_page_last i21
_journal_paper_doi 10.1107/S1600536803001594
_journal_volume 59
_journal_year 2003
_chemical_formula_structural LiCl*H2O
_chemical_formula_sum 'Cl H2 Li O'
_space_group_IT_number 63
_symmetry_space_group_name_Hall '-C 2c 2'
_symmetry_space_group_name_H-M 'C m c m'
_cell_angle_alpha 90
_cell_angle_beta 90
_cell_angle_gamma 90
_cell_length_a 7.6259
_cell_length_b 7.7107
_cell_length_c 7.6592
_cell_formula_units_Z 8
_cell_volume 450.369
_exptl_crystal_density_diffrn 1.782
_cod_original_formula_sum 'Li Cl O H2'
_cod_database_code 9007939

loop_
_symmetry_equiv_pos_as_xyz
x,y,z
1/2+x,1/2+y,z
x,-y,1/2+z
1/2+x,1/2-y,1/2+z
-x,y,1/2-z
1/2-x,1/2+y,1/2-z
-x,y,z
1/2-x,1/2+y,z
x,-y,-z
1/2+x,1/2-y,-z
x,y,1/2-z
1/2+x,1/2+y,1/2-z
-x,-y,1/2+z
1/2-x,1/2-y,1/2+z
-x,-y,-z
1/2-x,1/2-y,-z

loop_
_atom_site_aniso_label
_atom_site_aniso_U_11
_atom_site_aniso_U_22
_atom_site_aniso_U_33
_atom_site_aniso_U_12
_atom_site_aniso_U_13
_atom_site_aniso_U_23
Li1 0.03570 0.01680 0.02840 0.00000 0.00000 -0.00400
Li2 0.04540 0.03320 0.01380 0.00000 0.00000 0.00000
Cl 0.01580 0.02000 0.01235 0.00075 0.00000 0.00000
O 0.01560 0.02050 0.01170 0.00000 0.00000 0.00220

loop_
_atom_site_label
_atom_site_fract_x
_atom_site_fract_y
_atom_site_fract_z
_atom_site_U_iso_or_equiv
Li1 0.50000 0.00000 0.00000 0.02700
Li2 0.50000 0.31380 0.25000 0.03080
Cl 0.26205 0.02380 0.25000 0.01605
O 0.00000 0.23543 0.00561 0.01590
H 0.08680 0.19940 0.05980 0.04000

_cod_duplicate_entry 2201759
